data_7100715
loop_
_publ_author_name
'Seung Uk Son.'
'J. A. Reingold'
'G. B. Carpenter'
'D. A. Sweigart'

_publ_section_title
;
Organometallic crystal engineering of [(1,4- and
1,3-hydroquinone)Rh(P(OPh)3)2]BF4 by charge assisted hydrogen bonding
;
_journal_name_full 'Chemical Communications'
_journal_paper_doi 10.1039/b514543k
_journal_year 2006
_chemical_formula_sum 'C42 H36 B F4 O8 P2 Rh'
_chemical_formula_weight 920.37
_space_group_IT_number 148
_symmetry_cell_setting rhombohedral
_symmetry_space_group_name_Hall '-R 3'
_symmetry_space_group_name_H-M 'R -3 :H'
_cell_angle_alpha 90.00
_cell_angle_beta 90.00
_cell_angle_gamma 120.00
_cell_formula_units_Z 18
_cell_length_a 38.721(4)
_cell_length_b 38.721(4)
_cell_length_c 14.661(2)
_cell_measurement_temperature 100(2)
_cell_volume 19037(4)
_diffrn_ambient_temperature 100(2)
_exptl_crystal_density_diffrn 1.445
_cod_depositor_comments
;
The following automatic conversions were performed:
'_symmetry_cell_setting' value 'Rhombohedral' changed to 'rhombohedral'
according to '/home/saulius/struct/CIF-dictionaries/cif_core.dic'
dictionary named 'cif_core.dic' version 2.4.1 from 2010-06-29.

Automatic conversion script
Id: cif_fix_enum 1527 2010-12-29 10:47:43Z saulius 
;
_cod_original_sg_symbol_H-M 'R -3'
_cod_database_code 7100715

loop_
_symmetry_equiv_pos_as_xyz
'x, y, z'
'-y, x-y, z'
'-x+y, -x, z'
'x+2/3, y+1/3, z+1/3'
'-y+2/3, x-y+1/3, z+1/3'
'-x+y+2/3, -x+1/3, z+1/3'
'x+1/3, y+2/3, z+2/3'
'-y+1/3, x-y+2/3, z+2/3'
'-x+y+1/3, -x+2/3, z+2/3'
'-x, -y, -z'
'y, -x+y, -z'
'x-y, x, -z'
'-x+2/3, -y+1/3, -z+1/3'
'y+2/3, -x+y+1/3, -z+1/3'
'x-y+2/3, x+1/3, -z+1/3'
'-x+1/3, -y+2/3, -z+2/3'
'y+1/3, -x+y+2/3, -z+2/3'
'x-y+1/3, x+2/3, -z+2/3'

loop_
_atom_site_label
_atom_site_type_symbol
_atom_site_fract_x
_atom_site_fract_y
_atom_site_fract_z
_atom_site_U_iso_or_equiv
_atom_site_adp_type
_atom_site_occupancy
_atom_site_symmetry_multiplicity
_atom_site_calc_flag
_atom_site_refinement_flags
_atom_site_disorder_assembly
_atom_site_disorder_group
B1 B 0.7677(6) 0.9523(4) 0.9197(11) 0.088(5) Uani 1 1 d . . .
C1 C 0.8115(5) 0.1034(3) 0.1659(6) 0.151(12) Uani 1 1 d G . .
C2 C 0.8435(3) 0.1034(3) 0.1372(7) 0.086(5) Uani 1 1 d GD . .
H2 H 0.8689 0.1266 0.1435 0.103 Uiso 1 1 calc R . .
C3 C 0.8405(3) 0.0713(4) 0.0998(6) 0.113(7) Uani 1 1 d G . .
C4 C 0.8055(5) 0.0392(3) 0.0911(6) 0.178(14) Uani 1 1 d GD . .
H4 H 0.8033 0.0159 0.0639 0.213 Uiso 1 1 calc R . .
C5 C 0.7735(3) 0.0392(4) 0.1198(7) 0.173(14) Uani 1 1 d G . .
H5 H 0.7481 0.0160 0.1135 0.208 Uiso 1 1 calc R . .
C6 C 0.7765(4) 0.0713(5) 0.1572(7) 0.168(14) Uani 1 1 d G . .
H6 H 0.7533 0.0713 0.1781 0.202 Uiso 1 1 calc R . .
C7 C 0.8394(2) 0.1411(2) 0.3921(5) 0.0316(18) Uani 1 1 d . . .
C8 C 0.8348(3) 0.1739(2) 0.3910(5) 0.037(2) Uani 1 1 d . . .
H8 H 0.8092 0.1711 0.3992 0.044 Uiso 1 1 calc R . .
C9 C 0.8683(3) 0.2115(2) 0.3777(5) 0.043(2) Uani 1 1 d . . .
H9 H 0.8659 0.2347 0.3793 0.051 Uiso 1 1 calc R . .
C10 C 0.9043(3) 0.2147(3) 0.3624(5) 0.044(2) Uani 1 1 d . . .
H10 H 0.9269 0.2402 0.3515 0.052 Uiso 1 1 calc R . .
C11 C 0.9083(3) 0.1815(2) 0.3625(6) 0.039(2) Uani 1 1 d . . .
H11 H 0.9337 0.1841 0.3516 0.047 Uiso 1 1 calc R . .
C12 C 0.8757(2) 0.1441(3) 0.3785(5) 0.038(2) Uani 1 1 d . . .
H12 H 0.8785 0.1211 0.3799 0.046 Uiso 1 1 calc R . .
C13 C 0.7193(2) 0.0268(2) 0.3532(5) 0.0305(18) Uani 1 1 d . . .
C14 C 0.7081(3) 0.0541(3) 0.3334(6) 0.048(2) Uani 1 1 d . . .
H14 H 0.7214 0.0799 0.3600 0.058 Uiso 1 1 calc R . .
C15 C 0.6763(3) 0.0428(3) 0.2723(7) 0.059(3) Uani 1 1 d . . .
H15 H 0.6674 0.0610 0.2577 0.070 Uiso 1 1 calc R . .
C16 C 0.6581(3) 0.0057(4) 0.2340(7) 0.061(3) Uani 1 1 d . . .
H16 H 0.6373 -0.0013 0.1909 0.073 Uiso 1 1 calc R . .
C17 C 0.6693(3) -0.0212(3) 0.2566(7) 0.057(3) Uani 1 1 d . . .
H17 H 0.6561 -0.0471 0.2303 0.069 Uiso 1 1 calc R . .
C18 C 0.7000(3) -0.0110(3) 0.3178(6) 0.046(2) Uani 1 1 d . . .
H18 H 0.7077 -0.0298 0.3351 0.055 Uiso 1 1 calc R . .
C19 C 0.8128(2) 0.0527(2) 0.5551(5) 0.0292(17) Uani 1 1 d . . .
C20 C 0.8433(3) 0.0846(2) 0.6019(6) 0.040(2) Uani 1 1 d . . .
H20 H 0.8654 0.1051 0.5697 0.048 Uiso 1 1 calc R . .
C21 C 0.8412(3) 0.0863(3) 0.6948(6) 0.050(2) Uani 1 1 d . . .
H21 H 0.8621 0.1078 0.7275 0.060 Uiso 1 1 calc R . .
C22 C 0.8085(3) 0.0567(3) 0.7416(6) 0.048(2) Uani 1 1 d . . .
H22 H 0.8066 0.0585 0.8059 0.057 Uiso 1 1 calc R . .
C23 C 0.7788(3) 0.0248(2) 0.6947(6) 0.041(2) Uani 1 1 d . . .
H23 H 0.7570 0.0041 0.7271 0.049 Uiso 1 1 calc R . .
C24 C 0.7806(2) 0.0226(2) 0.6006(5) 0.0344(19) Uani 1 1 d . . .
H24 H 0.7600 0.0008 0.5681 0.041 Uiso 1 1 calc R . .
C25 C 0.9018(3) 0.0624(3) 0.3728(7) 0.049(2) Uani 1 1 d . . .
C26 C 0.9164(3) 0.0723(3) 0.4612(8) 0.064(3) Uani 1 1 d . . .
H26 H 0.9033 0.0551 0.5112 0.077 Uiso 1 1 calc R . .
C27 C 0.9519(4) 0.1096(4) 0.4728(11) 0.091(5) Uani 1 1 d . . .
H27 H 0.9630 0.1176 0.5321 0.110 Uiso 1 1 calc R . .
C28 C 0.9702(3) 0.1337(4) 0.4017(14) 0.097(6) Uani 1 1 d . . .
H28 H 0.9938 0.1585 0.4113 0.116 Uiso 1 1 calc R . .
C29 C 0.9549(3) 0.1228(3) 0.3153(11) 0.082(4) Uani 1 1 d . . .
H29 H 0.9683 0.1402 0.2657 0.098 Uiso 1 1 calc R . .
C30 C 0.9204(3) 0.0868(3) 0.2991(9) 0.063(3) Uani 1 1 d . . .
H30 H 0.9098 0.0793 0.2392 0.075 Uiso 1 1 calc R . .
C31 C 0.7658(2) -0.0534(2) 0.3232(5) 0.0343(19) Uani 1 1 d . . .
C32 C 0.7411(3) -0.0742(2) 0.3953(6) 0.042(2) Uani 1 1 d . . .
H32 H 0.7511 -0.0692 0.4559 0.050 Uiso 1 1 calc R . .
C33 C 0.7017(3) -0.1023(3) 0.3788(7) 0.054(3) Uani 1 1 d . . .
H33 H 0.6850 -0.1175 0.4279 0.064 Uiso 1 1 calc R . .
C34 C 0.6864(3) -0.1084(2) 0.2916(7) 0.052(2) Uani 1 1 d . . .
H34 H 0.6590 -0.1269 0.2810 0.062 Uiso 1 1 calc R . .
C35 C 0.7111(3) -0.0875(2) 0.2200(6) 0.045(2) Uani 1 1 d . . .
H35 H 0.7006 -0.0919 0.1598 0.053 Uiso 1 1 calc R . .
C36 C 0.7504(3) -0.0604(2) 0.2344(6) 0.041(2) Uani 1 1 d . . .
H36 H 0.7672 -0.0463 0.1844 0.049 Uiso 1 1 calc R . .
C37 C 0.8638(4) -0.0253(4) 0.2116(9) 0.110(5) Uani 1 1 d G . .
C38 C 0.9028(5) -0.0121(5) 0.2395(12) 0.287(19) Uani 1 1 d G . .
H38 H 0.9197 0.0150 0.2557 0.345 Uiso 1 1 calc R . .
C39 C 0.9170(5) -0.0387(7) 0.2437(14) 0.50(4) Uani 1 1 d G . .
H39 H 0.9436 -0.0297 0.2628 0.597 Uiso 1 1 calc R . .
C40 C 0.8923(6) -0.0784(5) 0.2200(15) 0.36(3) Uani 1 1 d G . .
H40 H 0.9020 -0.0966 0.2229 0.435 Uiso 1 1 calc R . .
C41 C 0.8534(5) -0.0916(3) 0.1921(17) 0.46(4) Uani 1 1 d G . .
H41 H 0.8365 -0.1188 0.1759 0.557 Uiso 1 1 calc R . .
C42 C 0.8391(4) -0.0651(4) 0.1879(14) 0.273(19) Uani 1 1 d G . .
H42 H 0.8125 -0.0741 0.1688 0.327 Uiso 1 1 calc R . .
F1 F 0.7577(2) 0.9433(2) 1.0091(4) 0.084(2) Uani 1 1 d . . .
F2 F 0.7837(2) 0.99277(18) 0.9044(4) 0.0805(19) Uani 1 1 d . . .
F3 F 0.7357(3) 0.9311(2) 0.8660(5) 0.127(3) Uani 1 1 d . . .
F4 F 0.7968(3) 0.9427(2) 0.8941(7) 0.128(3) Uani 1 1 d . . .
O1 O 0.8009(8) 0.1271(6) 0.1993(12) 0.313(14) Uani 1 1 d . . .
H1 H 0.7761 0.1149 0.2062 0.470 Uiso 1 1 calc R . .
O2 O 0.8735(6) 0.0710(8) 0.0641(11) 0.44(2) Uani 1 1 d D . .
H2A H 0.8940 0.0932 0.0737 0.655 Uiso 1 1 calc R . .
O3 O 0.80471(14) 0.10471(14) 0.4082(3) 0.0306(12) Uani 1 1 d . . .
O4 O 0.75189(14) 0.03718(15) 0.4155(3) 0.0306(12) Uani 1 1 d . . .
O5 O 0.81763(15) 0.05000(15) 0.4617(3) 0.0309(13) Uani 1 1 d . . .
O6 O 0.86754(16) 0.02566(16) 0.3646(4) 0.0424(14) Uani 1 1 d . . .
O7 O 0.80470(17) -0.02662(16) 0.3457(4) 0.0417(14) Uani 1 1 d . . .
O8 O 0.8480(2) -0.00116(18) 0.2054(4) 0.0549(18) Uani 1 1 d . . .
P1 P 0.79720(6) 0.06109(6) 0.38185(13) 0.0287(5) Uani 1 1 d . . .
P2 P 0.83329(7) 0.01328(7) 0.29101(15) 0.0380(5) Uani 1 1 d . . .
Rh1 Rh 0.811977(19) 0.052601(19) 0.24398(4) 0.0323(2) Uani 1 1 d . . .

loop_
_atom_site_aniso_label
_atom_site_aniso_U_11
_atom_site_aniso_U_22
_atom_site_aniso_U_33
_atom_site_aniso_U_23
_atom_site_aniso_U_13
_atom_site_aniso_U_12
B1 0.140(15) 0.036(7) 0.081(11) -0.016(7) 0.009(10) 0.039(9)
C1 0.40(4) 0.082(12) 0.033(7) -0.020(8) -0.015(15) 0.17(2)
C2 0.054(8) 0.075(10) 0.063(9) 0.024(7) -0.017(6) -0.016(7)
C3 0.159(16) 0.211(19) 0.067(10) 0.071(12) 0.079(11) 0.167(16)
C4 0.41(4) 0.083(13) 0.029(8) -0.032(9) -0.062(17) 0.115(19)
C5 0.057(10) 0.17(2) 0.129(19) 0.123(16) -0.060(11) -0.068(11)
C6 0.24(3) 0.34(4) 0.084(14) 0.13(2) 0.096(17) 0.27(3)
C7 0.035(5) 0.033(5) 0.023(4) 0.001(3) 0.001(3) 0.014(4)
C8 0.041(5) 0.039(5) 0.031(4) -0.002(4) 0.003(4) 0.020(4)
C9 0.055(6) 0.025(5) 0.031(4) -0.005(4) -0.003(4) 0.007(4)
C10 0.040(5) 0.038(5) 0.031(5) -0.001(4) -0.004(4) 0.003(4)
C11 0.034(5) 0.034(5) 0.038(5) 0.001(4) -0.003(4) 0.008(4)
C12 0.044(5) 0.036(5) 0.040(5) -0.001(4) -0.004(4) 0.024(4)
C13 0.027(4) 0.044(5) 0.020(4) 0.002(3) 0.002(3) 0.017(4)
C14 0.052(6) 0.062(6) 0.043(5) -0.023(5) -0.008(4) 0.038(5)
C15 0.056(6) 0.080(8) 0.054(6) -0.023(6) -0.020(5) 0.045(6)
C16 0.028(5) 0.098(9) 0.055(6) -0.014(6) -0.006(4) 0.030(6)
C17 0.043(6) 0.060(7) 0.052(6) -0.017(5) -0.003(5) 0.013(5)
C18 0.048(6) 0.038(5) 0.042(5) -0.007(4) -0.003(4) 0.014(4)
C19 0.032(4) 0.041(5) 0.019(4) 0.006(3) 0.005(3) 0.022(4)
C20 0.041(5) 0.026(4) 0.042(5) 0.003(4) 0.000(4) 0.008(4)
C21 0.045(6) 0.050(6) 0.048(6) -0.011(5) -0.016(5) 0.019(5)
C22 0.055(6) 0.053(6) 0.036(5) -0.003(4) 0.003(4) 0.027(5)
C23 0.041(5) 0.030(5) 0.041(5) 0.001(4) 0.014(4) 0.011(4)
C24 0.027(4) 0.023(4) 0.040(5) -0.007(4) 0.002(4) 0.003(4)
C25 0.032(5) 0.045(6) 0.073(7) -0.011(5) 0.001(5) 0.021(5)
C26 0.060(7) 0.064(7) 0.079(8) -0.021(6) -0.005(6) 0.039(6)
C27 0.074(9) 0.061(8) 0.150(14) -0.055(9) -0.039(9) 0.042(8)
C28 0.029(7) 0.040(7) 0.211(19) -0.020(10) -0.022(9) 0.009(6)
C29 0.030(6) 0.039(6) 0.167(14) 0.018(8) 0.010(7) 0.010(5)
C30 0.029(5) 0.052(6) 0.101(9) 0.004(6) 0.007(5) 0.015(5)
C31 0.040(5) 0.012(4) 0.039(5) -0.005(3) -0.001(4) 0.004(4)
C32 0.049(6) 0.026(4) 0.037(5) 0.003(4) -0.005(4) 0.008(4)
C33 0.050(6) 0.032(5) 0.056(6) 0.012(4) 0.000(5) 0.003(5)
C34 0.051(6) 0.023(5) 0.059(6) -0.005(4) -0.009(5) 0.002(4)
C35 0.058(6) 0.031(5) 0.040(5) -0.004(4) -0.009(4) 0.019(5)
C36 0.058(6) 0.022(4) 0.036(5) -0.006(4) -0.001(4) 0.015(4)
C37 0.148(14) 0.127(13) 0.120(12) 0.015(10) 0.051(11) 0.118(12)
C38 0.34(4) 0.42(4) 0.33(4) -0.19(3) -0.14(3) 0.35(4)
C39 0.92(11) 0.79(10) 0.33(4) 0.05(6) 0.11(6) 0.84(10)
C40 0.53(6) 0.35(4) 0.46(6) 0.17(4) 0.24(5) 0.41(5)
C41 0.29(4) 0.15(2) 1.05(12) 0.24(4) 0.41(6) 0.18(3)
C42 0.160(19) 0.064(11) 0.62(5) 0.05(2) 0.20(3) 0.073(13)
F1 0.102(5) 0.085(5) 0.067(4) 0.018(4) 0.007(4) 0.048(4)
F2 0.112(5) 0.058(4) 0.060(4) -0.001(3) 0.005(4) 0.033(4)
F3 0.134(7) 0.103(6) 0.096(6) -0.057(5) -0.034(5) 0.022(5)
F4 0.125(7) 0.069(5) 0.190(9) -0.020(5) 0.050(6) 0.048(5)
O1 0.45(4) 0.212(19) 0.154(16) -0.037(14) -0.019(18) 0.07(2)
O2 0.51(3) 0.95(6) 0.224(18) 0.37(3) 0.28(2) 0.64(4)
O3 0.029(3) 0.024(3) 0.033(3) -0.006(2) 0.004(2) 0.009(2)
O4 0.025(3) 0.036(3) 0.023(3) -0.004(2) -0.003(2) 0.010(2)
O5 0.037(3) 0.036(3) 0.018(2) -0.020(2) -0.009(2) 0.017(3)
O6 0.038(3) 0.036(3) 0.054(4) -0.003(3) 0.001(3) 0.019(3)
O7 0.042(3) 0.032(3) 0.039(3) 0.002(3) 0.000(3) 0.009(3)
O8 0.086(5) 0.052(4) 0.045(4) 0.002(3) 0.021(3) 0.048(4)
P1 0.0296(11) 0.0237(11) 0.0287(11) -0.0016(8) 0.0028(9) 0.0103(9)
P2 0.0411(13) 0.0341(12) 0.0372(12) -0.0042(10) 0.0062(10) 0.0176(11)
Rh1 0.0346(4) 0.0310(4) 0.0259(3) -0.0015(3) 0.0058(3) 0.0122(3)

loop_
_geom_bond_atom_site_label_1
_geom_bond_atom_site_label_2
_geom_bond_distance
_geom_bond_site_symmetry_2
_geom_bond_publ_flag
B1 F3 1.346(18) . ?
B1 F1 1.362(16) . ?
B1 F2 1.384(14) . ?
B1 F4 1.401(18) . ?
C1 O1 1.28(3) . ?
C1 C2 1.309(5) . ?
C1 C6 1.309(5) . ?
C1 Rh1 2.283(8) . ?
C2 C3 1.309(5) . ?
C2 Rh1 2.325(8) . ?
C3 C4 1.309(5) . ?
C3 O2 1.387(14) . ?
C3 Rh1 2.326(8) . ?
C4 C5 1.309(5) . ?
C4 Rh1 2.286(8) . ?
C5 C6 1.309(5) . ?
C5 Rh1 2.243(8) . ?
C6 Rh1 2.242(9) . ?
C7 C8 1.367(11) . ?
C7 C12 1.366(11) . ?
C7 O3 1.399(9) . ?
C8 C9 1.397(11) . ?
C9 C10 1.353(12) . ?
C10 C11 1.372(12) . ?
C11 C12 1.383(11) . ?
C13 C14 1.356(11) . ?
C13 C18 1.370(11) . ?
C13 O4 1.444(8) . ?
C14 C15 1.405(12) . ?
C15 C16 1.366(14) . ?
C16 C17 1.356(14) . ?
C17 C18 1.379(13) . ?
C19 C24 1.382(10) . ?
C19 C20 1.390(11) . ?
C19 O5 1.394(8) . ?
C20 C21 1.368(12) . ?
C21 C22 1.392(12) . ?
C22 C23 1.379(12) . ?
C23 C24 1.385(11) . ?
C25 C30 1.377(14) . ?
C25 O6 1.383(10) . ?
C25 C26 1.389(14) . ?
C26 C27 1.422(16) . ?
C27 C28 1.340(19) . ?
C28 C29 1.372(19) . ?
C29 C30 1.386(14) . ?
C31 O7 1.377(9) . ?
C31 C32 1.382(11) . ?
C31 C36 1.401(11) . ?
C32 C33 1.381(12) . ?
C33 C34 1.378(13) . ?
C34 C35 1.377(12) . ?
C35 C36 1.366(12) . ?
C37 O8 1.352(9) . ?
C37 C38 1.3900 . ?
C37 C42 1.3900 . ?
C38 C39 1.3900 . ?
C39 C40 1.3900 . ?
C40 C41 1.3900 . ?
C41 C42 1.3900 . ?
O3 P1 1.611(5) . ?
O4 P1 1.598(5) . ?
O5 P1 1.587(5) . ?
O6 P2 1.587(6) . ?
O7 P2 1.595(6) . ?
O8 P2 1.592(6) . ?
P1 Rh1 2.170(2) . ?
P2 Rh1 2.175(2) . ?
